data_2235589
loop_
_publ_author_name
'Moustafa, A. M.'
'Girgis, Adel S.'
'Shalaby, S. M.'
'Tiekink, Edward R. T.'

_publ_section_title
;
 1'-Methyl-4'-(4-methylphenyl)dispiro[indane-2,3'-pyrrolidine-2',3''-indoline]-1,2''-dione
;
_journal_coeditor_code QM2073
_journal_issue 7
_journal_name_full 'Acta Crystallographica Section E'
_journal_page_first o2197
_journal_page_last o2198
_journal_paper_doi 10.1107/S1600536812028012
_journal_volume 68
_journal_year 2012
_chemical_formula_iupac 'C27 H24 N2 O2'
_chemical_formula_moiety 'C27 H24 N2 O2'
_chemical_formula_sum 'C27 H24 N2 O2'
_chemical_formula_weight 408.48
_chemical_name_systematic
;
1'-Methyl-4'-(4-methylphenyl)dispiro[indane-2,3'-pyrrolidine-2',3''-
indoline]-1,2''-dione
;
_space_group_IT_number 2
_symmetry_cell_setting triclinic
_symmetry_space_group_name_Hall '-P 1'
_symmetry_space_group_name_H-M 'P -1'
_atom_sites_solution_hydrogens geom
_atom_sites_solution_primary direct
_atom_sites_solution_secondary difmap
_audit_creation_method SHELXL-97
_cell_angle_alpha 78.386(2)
_cell_angle_beta 87.165(2)
_cell_angle_gamma 77.046(2)
_cell_formula_units_Z 2
_cell_length_a 6.2414(2)
_cell_length_b 11.3954(5)
_cell_length_c 15.5563(7)
_cell_measurement_reflns_used 12225
_cell_measurement_temperature 293(2)
_cell_measurement_theta_max 27.50
_cell_measurement_theta_min 2.95
_cell_volume 1056.17(8)
_computing_cell_refinement
;
SCALEPACK (Otwinowski & Minor, 1997)
;
_computing_data_collection 'COLLECT (Hooft, 1998)'
_computing_data_reduction
;
DENZO and SCALEPACK (Otwinowski & Minor, 1997)
;
_computing_molecular_graphics
;
ORTEP-3 (Farrugia, 1997) and DIAMOND (Brandenburg, 2006)
;
_computing_publication_material 'publCIF (Westrip, 2010)'
_computing_structure_refinement 'SHELXL97 (Sheldrick, 2008)'
_computing_structure_solution 'SHELXS97 (Sheldrick, 2008)'
_diffrn_ambient_temperature 293(2)
_diffrn_detector_area_resol_mean 9
_diffrn_measured_fraction_theta_full 0.995
_diffrn_measured_fraction_theta_max 0.995
_diffrn_measurement_device '95mm CCD camera on \k-goniostat'
_diffrn_measurement_device_type 'Nonius KappaCCD'
_diffrn_measurement_method '\f & \w scans'
_diffrn_radiation_monochromator 'horizonally mounted graphite crystal'
_diffrn_radiation_source 'fine-focus sealed tube'
_diffrn_radiation_type MoK\a
_diffrn_radiation_wavelength 0.71073
_diffrn_reflns_av_R_equivalents 0.0810
_diffrn_reflns_av_sigmaI/netI 0.1226
_diffrn_reflns_limit_h_max 7
_diffrn_reflns_limit_h_min -8
_diffrn_reflns_limit_k_max 14
_diffrn_reflns_limit_k_min -11
_diffrn_reflns_limit_l_max 20
_diffrn_reflns_limit_l_min -15
_diffrn_reflns_number 12225
_diffrn_reflns_theta_full 27.50
_diffrn_reflns_theta_max 27.50
_diffrn_reflns_theta_min 2.95
_exptl_absorpt_coefficient_mu 0.081
_exptl_absorpt_correction_T_max 0.991
_exptl_absorpt_correction_T_min 0.852
_exptl_absorpt_correction_type multi-scan
_exptl_absorpt_process_details '(SORTAV; Blessing 1995)'
_exptl_crystal_colour colourless
_exptl_crystal_density_diffrn 1.284
_exptl_crystal_density_method 'not measured'
_exptl_crystal_description block
_exptl_crystal_F_000 432
_exptl_crystal_size_max 0.25
_exptl_crystal_size_mid 0.08
_exptl_crystal_size_min 0.05
_refine_diff_density_max 0.208
_refine_diff_density_min -0.227
_refine_ls_extinction_method none
_refine_ls_goodness_of_fit_ref 1.010
_refine_ls_hydrogen_treatment mixed
_refine_ls_matrix_type full
_refine_ls_number_parameters 285
_refine_ls_number_reflns 4833
_refine_ls_number_restraints 1
_refine_ls_restrained_S_all 1.010
_refine_ls_R_factor_all 0.1641
_refine_ls_R_factor_gt 0.0617
_refine_ls_shift/su_max 0.000
_refine_ls_shift/su_mean 0.000
_refine_ls_structure_factor_coef Fsqd
_refine_ls_weighting_details 'calc w=1/[\s^2^(Fo^2^)+(0.0631P)^2^+0.0079P] where P=(Fo^2^+2Fc^2^)/3'
_refine_ls_weighting_scheme calc
_refine_ls_wR_factor_gt 0.1175
_refine_ls_wR_factor_ref 0.1540
_reflns_number_gt 2335
_reflns_number_total 4833
_reflns_threshold_expression I>2\s(I)
_cod_data_source_file qm2073.cif
_cod_data_source_block I
_cod_original_cell_volume 1056.17(7)
_cod_database_code 2235589
_cod_database_fobs_code 2235589

loop_
_symmetry_equiv_pos_as_xyz
'x, y, z'
'-x, -y, -z'

loop_
_atom_site_type_symbol
_atom_site_label
_atom_site_fract_x
_atom_site_fract_y
_atom_site_fract_z
_atom_site_U_iso_or_equiv
_atom_site_adp_type
_atom_site_calc_flag
_atom_site_refinement_flags
_atom_site_occupancy
_atom_site_symmetry_multiplicity
O O1 0.6791(2) 0.04076(16) 0.60805(11) 0.0457(5) Uani d . 1 1
O O2 -0.0672(2) 0.20742(16) 0.77463(11) 0.0496(5) Uani d . 1 1
N N1 0.6771(3) 0.24335(18) 0.60219(12) 0.0393(5) Uani d D 1 1
H H1N 0.8160(17) 0.240(2) 0.5962(15) 0.047 Uiso d D 1 1
N N2 0.1836(3) 0.16036(17) 0.58965(11) 0.0343(5) Uani d . 1 1
C C1 0.5853(3) 0.1437(2) 0.61737(14) 0.0351(6) Uani d . 1 1
C C2 0.5274(3) 0.3484(2) 0.61858(14) 0.0363(6) Uani d . 1 1
C C3 0.5576(4) 0.4665(2) 0.60611(16) 0.0481(7) Uani d . 1 1
H H3 0.6932 0.4843 0.5882 0.058 Uiso calc R 1 1
C C4 0.3809(4) 0.5584(2) 0.62086(16) 0.0530(7) Uani d . 1 1
H H4 0.3977 0.6389 0.6130 0.064 Uiso calc R 1 1
C C5 0.1796(4) 0.5311(2) 0.64715(16) 0.0511(7) Uani d . 1 1
H H5 0.0621 0.5937 0.6565 0.061 Uiso calc R 1 1
C C6 0.1508(4) 0.4119(2) 0.65968(16) 0.0441(6) Uani d . 1 1
H H6 0.0150 0.3944 0.6774 0.053 Uiso calc R 1 1
C C7 0.3261(3) 0.3190(2) 0.64565(14) 0.0340(6) Uani d . 1 1
C C8 0.3426(3) 0.1840(2) 0.64811(14) 0.0323(6) Uani d . 1 1
C C9 0.2032(3) 0.0270(2) 0.61042(14) 0.0381(6) Uani d . 1 1
H H9A 0.3381 -0.0154 0.5865 0.046 Uiso calc R 1 1
H H9B 0.0793 0.0047 0.5876 0.046 Uiso calc R 1 1
C C10 0.2052(3) -0.0030(2) 0.71083(14) 0.0352(6) Uani d . 1 1
H H10 0.0507 0.0121 0.7294 0.042 Uiso calc R 1 1
C C11 0.3042(3) 0.1001(2) 0.73840(14) 0.0320(5) Uani d . 1 1
C C12 0.2139(4) 0.2079(2) 0.49617(15) 0.0470(7) Uani d . 1 1
H H12A 0.2007 0.2951 0.4866 0.070 Uiso calc R 1 1
H H12B 0.1037 0.1902 0.4629 0.070 Uiso calc R 1 1
H H12C 0.3571 0.1696 0.4777 0.070 Uiso calc R 1 1
C C13 0.3025(3) -0.1357(2) 0.74969(15) 0.0368(6) Uani d . 1 1
C C14 0.5212(3) -0.1917(2) 0.73573(16) 0.0425(6) Uani d . 1 1
H H14 0.6127 -0.1465 0.7016 0.051 Uiso calc R 1 1
C C15 0.6024(4) -0.3142(2) 0.77248(17) 0.0515(7) Uani d . 1 1
H H15 0.7496 -0.3489 0.7639 0.062 Uiso calc R 1 1
C C16 0.4717(4) -0.3865(2) 0.82152(17) 0.0529(7) Uani d . 1 1
C C17 0.2557(4) -0.3311(2) 0.83404(17) 0.0548(7) Uani d . 1 1
H H17 0.1634 -0.3771 0.8667 0.066 Uiso calc R 1 1
C C18 0.1730(4) -0.2087(2) 0.79924(16) 0.0471(7) Uani d . 1 1
H H18 0.0264 -0.1743 0.8093 0.057 Uiso calc R 1 1
C C19 0.5612(5) -0.5205(3) 0.8587(2) 0.0880(11) Uani d . 1 1
H H19A 0.6731 -0.5539 0.8203 0.132 Uiso calc R 1 1
H H19B 0.4444 -0.5639 0.8640 0.132 Uiso calc R 1 1
H H19C 0.6229 -0.5290 0.9155 0.132 Uiso calc R 1 1
C C20 0.1271(3) 0.1721(2) 0.79323(15) 0.0368(6) Uani d . 1 1
C C21 0.2297(4) 0.1875(2) 0.87198(15) 0.0395(6) Uani d . 1 1
C C22 0.1345(4) 0.2491(3) 0.93741(17) 0.0552(7) Uani d . 1 1
H H22 -0.0138 0.2875 0.9357 0.066 Uiso calc R 1 1
C C23 0.2674(5) 0.2515(3) 1.00543(18) 0.0648(8) Uani d . 1 1
H H23 0.2083 0.2927 1.0500 0.078 Uiso calc R 1 1
C C24 0.4867(5) 0.1933(3) 1.00763(18) 0.0597(8) Uani d . 1 1
H H24 0.5738 0.1965 1.0536 0.072 Uiso calc R 1 1
C C25 0.5791(4) 0.1306(2) 0.94330(16) 0.0495(7) Uani d . 1 1
H H25 0.7268 0.0909 0.9459 0.059 Uiso calc R 1 1
C C26 0.4486(3) 0.1274(2) 0.87431(14) 0.0359(6) Uani d . 1 1
C C27 0.5096(3) 0.0624(2) 0.79916(14) 0.0395(6) Uani d . 1 1
H H27A 0.5459 -0.0258 0.8200 0.047 Uiso calc R 1 1
H H27B 0.6354 0.0871 0.7677 0.047 Uiso calc R 1 1

loop_
_atom_site_aniso_label
_atom_site_aniso_U_11
_atom_site_aniso_U_22
_atom_site_aniso_U_33
_atom_site_aniso_U_12
_atom_site_aniso_U_13
_atom_site_aniso_U_23
O1 0.0351(9) 0.0427(11) 0.0610(12) -0.0061(8) 0.0061(7) -0.0184(9)
O2 0.0313(9) 0.0638(12) 0.0546(11) -0.0040(8) 0.0022(7) -0.0210(9)
N1 0.0286(10) 0.0458(14) 0.0456(12) -0.0113(10) 0.0011(9) -0.0106(10)
N2 0.0328(10) 0.0362(12) 0.0346(12) -0.0074(8) -0.0043(8) -0.0077(9)
C1 0.0329(12) 0.0411(16) 0.0336(14) -0.0103(12) -0.0009(10) -0.0098(12)
C2 0.0377(13) 0.0376(15) 0.0346(14) -0.0091(11) -0.0036(10) -0.0078(11)
C3 0.0484(15) 0.0461(18) 0.0523(17) -0.0180(13) -0.0077(12) -0.0054(13)
C4 0.0685(18) 0.0400(17) 0.0524(18) -0.0164(14) -0.0126(13) -0.0054(14)
C5 0.0603(17) 0.0402(18) 0.0508(17) -0.0013(13) -0.0068(13) -0.0132(14)
C6 0.0415(14) 0.0424(17) 0.0482(16) -0.0053(12) -0.0008(11) -0.0125(13)
C7 0.0349(12) 0.0340(15) 0.0332(14) -0.0064(10) -0.0031(10) -0.0077(11)
C8 0.0268(11) 0.0358(14) 0.0363(14) -0.0081(9) -0.0015(9) -0.0100(11)
C9 0.0325(12) 0.0441(16) 0.0410(15) -0.0103(10) -0.0031(10) -0.0132(12)
C10 0.0276(11) 0.0386(15) 0.0408(15) -0.0086(10) 0.0007(9) -0.0095(11)
C11 0.0303(11) 0.0361(14) 0.0309(13) -0.0065(10) 0.0008(9) -0.0109(11)
C12 0.0536(15) 0.0507(17) 0.0370(15) -0.0110(12) -0.0052(11) -0.0085(12)
C13 0.0389(13) 0.0361(15) 0.0378(14) -0.0104(11) -0.0020(10) -0.0101(12)
C14 0.0408(14) 0.0408(16) 0.0463(16) -0.0063(11) 0.0001(11) -0.0123(13)
C15 0.0477(15) 0.0485(18) 0.0543(18) 0.0036(13) -0.0028(12) -0.0161(14)
C16 0.0678(18) 0.0447(18) 0.0440(16) -0.0070(14) -0.0060(13) -0.0077(14)
C17 0.0659(18) 0.0479(19) 0.0518(18) -0.0228(14) 0.0019(13) -0.0011(14)
C18 0.0455(14) 0.0460(17) 0.0498(16) -0.0120(12) -0.0008(11) -0.0067(13)
C19 0.109(3) 0.048(2) 0.091(3) -0.0015(18) -0.0049(19) 0.0051(19)
C20 0.0344(13) 0.0390(15) 0.0372(14) -0.0102(10) 0.0032(10) -0.0066(11)
C21 0.0463(14) 0.0419(16) 0.0330(14) -0.0139(11) 0.0025(11) -0.0097(12)
C22 0.0619(16) 0.059(2) 0.0473(17) -0.0111(14) 0.0055(13) -0.0205(15)
C23 0.085(2) 0.074(2) 0.0436(18) -0.0241(17) 0.0074(15) -0.0248(16)
C24 0.084(2) 0.066(2) 0.0372(17) -0.0302(17) -0.0091(14) -0.0109(15)
C25 0.0588(16) 0.0476(17) 0.0435(17) -0.0183(13) -0.0117(13) -0.0017(14)
C26 0.0443(14) 0.0365(15) 0.0290(13) -0.0151(11) -0.0003(10) -0.0041(11)
C27 0.0351(12) 0.0436(16) 0.0400(15) -0.0082(10) -0.0037(10) -0.0083(12)

loop_
_atom_type_symbol
_atom_type_description
_atom_type_scat_dispersion_real
_atom_type_scat_dispersion_imag
_atom_type_scat_source
C C 0.0033 0.0016 'International Tables Vol C Tables 4.2.6.8 and 6.1.1.4'
H H 0.0000 0.0000 'International Tables Vol C Tables 4.2.6.8 and 6.1.1.4'
N N 0.0061 0.0033 'International Tables Vol C Tables 4.2.6.8 and 6.1.1.4'
O O 0.0106 0.0060 'International Tables Vol C Tables 4.2.6.8 and 6.1.1.4'

loop_
_geom_angle_atom_site_label_1
_geom_angle_atom_site_label_2
_geom_angle_atom_site_label_3
_geom_angle
C1 N1 C2 111.53(18)
C1 N1 H1N 124.0(16)
C2 N1 H1N 122.8(16)
C12 N2 C9 113.17(18)
C12 N2 C8 114.51(16)
C9 N2 C8 105.06(15)
O1 C1 N1 125.0(2)
O1 C1 C8 126.6(2)
N1 C1 C8 108.4(2)
C3 C2 C7 122.1(2)
C3 C2 N1 128.0(2)
C7 C2 N1 109.8(2)
C2 C3 C4 118.3(2)
C2 C3 H3 120.9
C4 C3 H3 120.9
C5 C4 C3 120.4(3)
C5 C4 H4 119.8
C3 C4 H4 119.8
C6 C5 C4 120.9(2)
C6 C5 H5 119.6
C4 C5 H5 119.6
C5 C6 C7 119.4(2)
C5 C6 H6 120.3
C7 C6 H6 120.3
C6 C7 C2 118.9(2)
C6 C7 C8 131.74(19)
C2 C7 C8 109.20(19)
N2 C8 C7 113.33(16)
N2 C8 C1 112.07(18)
C7 C8 C1 101.14(16)
N2 C8 C11 102.74(16)
C7 C8 C11 118.25(18)
C1 C8 C11 109.57(16)
N2 C9 C10 103.46(18)
N2 C9 H9A 111.1
C10 C9 H9A 111.1
N2 C9 H9B 111.1
C10 C9 H9B 111.1
H9A C9 H9B 109.0
C13 C10 C9 114.3(2)
C13 C10 C11 118.71(17)
C9 C10 C11 104.82(17)
C13 C10 H10 106.0
C9 C10 H10 106.0
C11 C10 H10 106.0
C20 C11 C27 102.80(17)
C20 C11 C8 110.42(17)
C27 C11 C8 112.89(16)
C20 C11 C10 107.69(16)
C27 C11 C10 119.51(18)
C8 C11 C10 103.42(17)
N2 C12 H12A 109.5
N2 C12 H12B 109.5
H12A C12 H12B 109.5
N2 C12 H12C 109.5
H12A C12 H12C 109.5
H12B C12 H12C 109.5
C18 C13 C14 117.0(2)
C18 C13 C10 120.33(19)
C14 C13 C10 122.6(2)
C15 C14 C13 120.4(2)
C15 C14 H14 119.8
C13 C14 H14 119.8
C16 C15 C14 122.2(2)
C16 C15 H15 118.9
C14 C15 H15 118.9
C17 C16 C15 117.1(2)
C17 C16 C19 121.5(3)
C15 C16 C19 121.4(3)
C16 C17 C18 121.5(2)
C16 C17 H17 119.3
C18 C17 H17 119.3
C17 C18 C13 121.8(2)
C17 C18 H18 119.1
C13 C18 H18 119.1
C16 C19 H19A 109.5
C16 C19 H19B 109.5
H19A C19 H19B 109.5
C16 C19 H19C 109.5
H19A C19 H19C 109.5
H19B C19 H19C 109.5
O2 C20 C21 125.7(2)
O2 C20 C11 125.1(2)
C21 C20 C11 109.17(18)
C26 C21 C22 122.0(2)
C26 C21 C20 109.3(2)
C22 C21 C20 128.7(2)
C23 C22 C21 117.8(2)
C23 C22 H22 121.1
C21 C22 H22 121.1
C24 C23 C22 120.5(3)
C24 C23 H23 119.7
C22 C23 H23 119.7
C25 C24 C23 121.3(3)
C25 C24 H24 119.3
C23 C24 H24 119.3
C24 C25 C26 119.0(2)
C24 C25 H25 120.5
C26 C25 H25 120.5
C21 C26 C25 119.3(2)
C21 C26 C27 112.04(19)
C25 C26 C27 128.6(2)
C26 C27 C11 106.05(17)
C26 C27 H27A 110.5
C11 C27 H27A 110.5
C26 C27 H27B 110.5
C11 C27 H27B 110.5
H27A C27 H27B 108.7

loop_
_geom_bond_atom_site_label_1
_geom_bond_atom_site_label_2
_geom_bond_distance
O1 C1 1.222(3)
O2 C20 1.219(2)
N1 C1 1.357(3)
N1 C2 1.403(3)
N1 H1N 0.860(9)
N2 C12 1.465(3)
N2 C9 1.467(3)
N2 C8 1.481(3)
C1 C8 1.562(3)
C2 C3 1.375(3)
C2 C7 1.396(3)
C3 C4 1.385(3)
C3 H3 0.9300
C4 C5 1.384(3)
C4 H4 0.9300
C5 C6 1.383(3)
C5 H5 0.9300
C6 C7 1.384(3)
C6 H6 0.9300
C7 C8 1.511(3)
C8 C11 1.573(3)
C9 C10 1.530(3)
C9 H9A 0.9700
C9 H9B 0.9700
C10 C13 1.509(3)
C10 C11 1.582(3)
C10 H10 0.9800
C11 C20 1.551(3)
C11 C27 1.559(3)
C12 H12A 0.9600
C12 H12B 0.9600
C12 H12C 0.9600
C13 C18 1.386(3)
C13 C14 1.397(3)
C14 C15 1.387(3)
C14 H14 0.9300
C15 C16 1.383(3)
C15 H15 0.9300
C16 C17 1.377(3)
C16 C19 1.508(4)
C17 C18 1.380(3)
C17 H17 0.9300
C18 H18 0.9300
C19 H19A 0.9600
C19 H19B 0.9600
C19 H19C 0.9600
C20 C21 1.468(3)
C21 C26 1.383(3)
C21 C22 1.387(3)
C22 C23 1.385(4)
C22 H22 0.9300
C23 C24 1.380(4)
C23 H23 0.9300
C24 C25 1.375(4)
C24 H24 0.9300
C25 C26 1.390(3)
C25 H25 0.9300
C26 C27 1.496(3)
C27 H27A 0.9700
C27 H27B 0.9700

loop_
_geom_hbond_atom_site_label_D
_geom_hbond_atom_site_label_H
_geom_hbond_atom_site_label_A
_geom_hbond_site_symmetry_A
_geom_hbond_distance_DH
_geom_hbond_distance_HA
_geom_hbond_distance_DA
_geom_hbond_angle_DHA
N1 H1N N2 1_655 0.860(12) 2.276(14) 3.098(3) 160(2)
C9 H9B O1 1_455 0.97 2.45 3.241(2) 138
C27 H27B O2 1_655 0.97 2.56 3.385(2) 143
C24 H24 Cg1 2_657 0.93 2.78 3.620(3) 150
C19 H19B Cg2 1_545 0.96 2.97 3.761(4) 140
